data_4339875
loop_
_publ_author_name
'Dybtsev, Danil N.'
'Yutkin, Maxim P.'
'Peresypkina, Eugenia V.'
'Virovets, Alexander V.'
'Serre, Christian'
'F\'erey, G\'erard'
'Fedin, Vladimir P.'

_publ_section_title
;
 Isoreticular homochiral porous metal-organic structures with tunable pore
 sizes.
;
_journal_issue 17
_journal_name_full 'Inorganic chemistry'
_journal_page_first 6843
_journal_page_last 6845
_journal_paper_doi 10.1021/ic7009226
_journal_volume 46
_journal_year 2007
_chemical_formula_sum 'C30 H36 N2 O8 Zn2'
_chemical_formula_weight 683.35
_chemical_name_systematic
;
 ?
;
_space_group_IT_number 120
_symmetry_cell_setting tetragonal
_symmetry_space_group_name_Hall 'I -4 -2c'
_symmetry_space_group_name_H-M 'I -4 c 2'
_atom_sites_solution_hydrogens none
_atom_sites_solution_primary direct
_atom_sites_solution_secondary difmap
_audit_creation_method SHELXL-97
_cell_angle_alpha 90.00
_cell_angle_beta 90.00
_cell_angle_gamma 90.00
_cell_formula_units_Z 4
_cell_length_a 13.3433(3)
_cell_length_b 13.3433(3)
_cell_length_c 27.8994(12)
_cell_measurement_reflns_used 2525
_cell_measurement_temperature 90.0(2)
_cell_measurement_theta_max 25.6862
_cell_measurement_theta_min 2.6062
_cell_volume 4967.3(3)
_computing_cell_refinement 'Apex2 V.1.27 (Bruker, 2005)'
_computing_data_collection 'Apex2 V.1.27 (Bruker, 2005)'
_computing_data_reduction 'Apex2 V.1.27 (Bruker, 2005)'
_computing_molecular_graphics 'SHELXTL V6.22 (Bruker, 2000-2005)'
_computing_publication_material 'local programs'
_computing_structure_refinement 'SHELXL-97 (Sheldrick, 1997)'
_computing_structure_solution 'SHELXS-97 (Sheldrick, 1990)'
_diffrn_ambient_temperature 90.0(2)
_diffrn_detector_area_resol_mean 25
_diffrn_measured_fraction_theta_full 1.000
_diffrn_measured_fraction_theta_max 0.997
_diffrn_measurement_device_type 'Bruker X8Apex CCD detector'
_diffrn_measurement_method 'combined omega- and phi-scans'
_diffrn_radiation_monochromator graphite
_diffrn_radiation_source 'fine-focus sealed tube'
_diffrn_radiation_type MoK\a
_diffrn_radiation_wavelength 0.71073
_diffrn_reflns_av_R_equivalents 0.0340
_diffrn_reflns_av_sigmaI/netI 0.0462
_diffrn_reflns_limit_h_max 16
_diffrn_reflns_limit_h_min -17
_diffrn_reflns_limit_k_max 13
_diffrn_reflns_limit_k_min -17
_diffrn_reflns_limit_l_max 19
_diffrn_reflns_limit_l_min -35
_diffrn_reflns_number 8447
_diffrn_reflns_theta_full 25.00
_diffrn_reflns_theta_max 27.50
_diffrn_reflns_theta_min 1.46
_diffrn_standards_decay_% 0
_diffrn_standards_interval_count 0
_diffrn_standards_interval_time 0
_diffrn_standards_number 0
_exptl_absorpt_coefficient_mu 0.997
_exptl_absorpt_correction_T_max 1
_exptl_absorpt_correction_T_min 0.625873
_exptl_absorpt_correction_type empirical
_exptl_absorpt_process_details 'based on intensities (SADABS, Bruker, 2005)'
_exptl_crystal_colour colourless
_exptl_crystal_density_diffrn 0.914
_exptl_crystal_density_meas ?
_exptl_crystal_density_method 'not measured'
_exptl_crystal_description prism
_exptl_crystal_F_000 1416
_exptl_crystal_size_max 0.32
_exptl_crystal_size_mid 0.25
_exptl_crystal_size_min 0.12
_refine_diff_density_max 0.870
_refine_diff_density_min -0.455
_refine_diff_density_rms 0.170
_refine_ls_abs_structure_details 'Flack H D (1983), Acta Cryst. A39, 876-881'
_refine_ls_abs_structure_Flack 0.26(7)
_refine_ls_extinction_coef 0.0016(4)
_refine_ls_extinction_expression Fc^*^=kFc[1+0.001xFc^2^\l^3^/sin(2\q)]^-1/4^
_refine_ls_extinction_method SHELXL
_refine_ls_goodness_of_fit_ref 1.190
_refine_ls_hydrogen_treatment none
_refine_ls_matrix_type full
_refine_ls_number_parameters 119
_refine_ls_number_reflns 2830
_refine_ls_number_restraints 0
_refine_ls_restrained_S_all 1.190
_refine_ls_R_factor_all 0.1194
_refine_ls_R_factor_gt 0.0755
_refine_ls_shift/su_max 0.001
_refine_ls_shift/su_mean 0.000
_refine_ls_structure_factor_coef Fsqd
_refine_ls_weighting_details 'calc w=1/[\s^2^(Fo^2^)+(0.1400P)^2^+14.7949P] where P=(Fo^2^+2Fc^2^)/3'
_refine_ls_weighting_scheme calc
_refine_ls_wR_factor_gt 0.2269
_refine_ls_wR_factor_ref 0.2740
_reflns_number_gt 1770
_reflns_number_total 2830
_reflns_threshold_expression >2sigma(I)
_cod_data_source_file ic7009226-file002.cif
_cod_data_source_block 2_I
_cod_depositor_comments
;
The following automatic conversions were performed:

'_exptl_crystal_density_meas' value 'none' was changed to '?' - the
value is perceived as not measured.

Automatic conversion script
Id: cif_fix_values 3008 2015-01-20 13:52:24Z robertas 
;
_cod_original_sg_symbol_H-M I-4c2
_cod_database_code 4339875

loop_
_symmetry_equiv_pos_as_xyz
'x, y, z'
'-x, -y, z'
'y, -x, -z'
'-y, x, -z'
'x, -y, z+1/2'
'-x, y, z+1/2'
'y, x, -z+1/2'
'-y, -x, -z+1/2'
'x+1/2, y+1/2, z+1/2'
'-x+1/2, -y+1/2, z+1/2'
'y+1/2, -x+1/2, -z+1/2'
'-y+1/2, x+1/2, -z+1/2'
'x+1/2, -y+1/2, z+1'
'-x+1/2, y+1/2, z+1'
'y+1/2, x+1/2, -z+1'
'-y+1/2, -x+1/2, -z+1'

loop_
_atom_site_label
_atom_site_type_symbol
_atom_site_fract_x
_atom_site_fract_y
_atom_site_fract_z
_atom_site_U_iso_or_equiv
_atom_site_adp_type
_atom_site_occupancy
_atom_site_symmetry_multiplicity
_atom_site_calc_flag
_atom_site_refinement_flags
_atom_site_disorder_assembly
_atom_site_disorder_group
Zn1 Zn 0.0000 0.0000 0.05120(3) 0.0312(4) Uani 1 2 d S . .
N1 N 0.0000 0.0000 0.1237(3) 0.053(3) Uani 1 2 d S . .
C9 C 0.0000 0.0000 0.2230(3) 0.070(4) Uani 1 2 d S . .
C10A C 0.089(2) 0.006(2) 0.1979(8) 0.062(6) Uiso 0.45 1 d P A 1
C11A C 0.0803(16) 0.0189(15) 0.1476(7) 0.046(4) Uiso 0.45 1 d P A 1
C10B C 0.069(3) -0.060(3) 0.1982(9) 0.103(9) Uiso 0.55 1 d P A 2
C11B C 0.0765(14) -0.0426(16) 0.1481(6) 0.059(4) Uiso 0.55 1 d P A 2
O1 O 0.1493(5) -0.0366(6) 0.0387(3) 0.0496(17) Uani 1 1 d . . .
O2 O 0.1417(5) -0.0368(8) -0.0398(4) 0.069(2) Uani 1 1 d . . .
C1 C 0.2967(4) -0.0749(4) 0.0002(6) 0.056(2) Uani 1 1 d . . .
C2 C 0.1863(5) -0.0457(5) 0.0038(6) 0.0390(18) Uani 1 1 d . A .
C3 C 0.3455(13) -0.0682(15) -0.0488(10) 0.054(6) Uani 0.50 1 d P A .
C4 C 0.4347(15) -0.138(2) -0.0370(11) 0.055(7) Uani 0.50 1 d P . .
C5 C 0.3158(12) -0.1907(15) 0.0207(5) 0.040(3) Uani 0.50 1 d P A .
C6 C 0.3527(18) -0.014(2) 0.0412(12) 0.073(7) Uani 0.50 1 d P A .
C7 C 0.2435(5) -0.2565(5) 0.0000 0.098(6) Uani 1 2 d S . .
C8 C 0.2946(19) -0.2166(18) 0.0713(7) 0.075(6) Uani 0.50 1 d P . .

loop_
_atom_site_aniso_label
_atom_site_aniso_U_11
_atom_site_aniso_U_22
_atom_site_aniso_U_33
_atom_site_aniso_U_23
_atom_site_aniso_U_13
_atom_site_aniso_U_12
Zn1 0.0350(11) 0.0308(10) 0.0277(5) 0.000 0.000 -0.0070(5)
N1 0.044(11) 0.089(16) 0.027(3) 0.000 0.000 -0.003(7)
C9 0.08(2) 0.11(3) 0.024(5) 0.000 0.000 -0.009(12)
O1 0.029(3) 0.059(4) 0.060(5) 0.002(5) -0.003(4) -0.006(3)
O2 0.038(4) 0.097(6) 0.072(6) 0.021(6) 0.002(4) 0.039(4)
C1 0.020(3) 0.024(3) 0.123(7) -0.024(7) -0.015(8) 0.002(2)
C2 0.027(3) 0.025(3) 0.065(5) 0.005(6) -0.006(6) 0.000(2)
C3 0.032(8) 0.049(12) 0.082(16) 0.017(12) 0.020(11) 0.013(7)
C4 0.018(8) 0.072(15) 0.074(14) -0.019(11) 0.023(10) -0.008(9)
C5 0.008(8) 0.044(12) 0.068(7) -0.014(11) 0.013(9) -0.010(4)
C6 0.046(12) 0.061(14) 0.11(2) -0.026(18) -0.037(13) 0.005(11)
C7 0.024(3) 0.024(3) 0.245(19) -0.002(9) 0.002(9) -0.007(4)
C8 0.077(17) 0.067(16) 0.081(11) 0.033(12) 0.030(12) 0.037(10)

loop_
_atom_type_symbol
_atom_type_description
_atom_type_scat_dispersion_real
_atom_type_scat_dispersion_imag
_atom_type_scat_source
C C 0.0033 0.0016 'International Tables Vol C Tables 4.2.6.8 and 6.1.1.4'
H H 0.0000 0.0000 'International Tables Vol C Tables 4.2.6.8 and 6.1.1.4'
N N 0.0061 0.0033 'International Tables Vol C Tables 4.2.6.8 and 6.1.1.4'
O O 0.0106 0.0060 'International Tables Vol C Tables 4.2.6.8 and 6.1.1.4'
Zn Zn 0.2839 1.4301 'International Tables Vol C Tables 4.2.6.8 and 6.1.1.4'

loop_
_geom_angle_atom_site_label_1
_geom_angle_atom_site_label_2
_geom_angle_atom_site_label_3
_geom_angle
_geom_angle_site_symmetry_1
_geom_angle_site_symmetry_3
N1 Zn1 Zn1 180.0 . 3
N1 Zn1 O1 99.6(2) . 2
N1 Zn1 O1 99.6(2) . .
O1 Zn1 Zn1 80.4(2) 2 3
O1 Zn1 Zn1 80.4(2) . 3
O1 Zn1 O1 160.7(5) 2 .
O2 Zn1 Zn1 80.8(3) 3 3
O2 Zn1 Zn1 80.8(3) 4 3
O2 Zn1 N1 99.2(3) 3 .
O2 Zn1 N1 99.2(3) 4 .
O2 Zn1 O1 87.7(5) 3 2
O2 Zn1 O1 89.3(5) 4 2
O2 Zn1 O1 89.3(5) 3 .
O2 Zn1 O1 87.7(5) 4 .
O2 Zn1 O2 161.5(6) 3 4
C11A N1 Zn1 121.2(9) 2 .
C11A N1 Zn1 121.2(9) . .
C11A N1 C11A 117.6(18) 2 .
C11A N1 C11B 106.6(11) 2 .
C11A N1 C11B 36.2(10) . .
C11A N1 C11B 36.2(10) 2 2
C11A N1 C11B 106.6(11) . 2
C11B N1 Zn1 120.2(8) . .
C11B N1 Zn1 120.2(8) 2 .
C11B N1 C11B 119.6(16) . 2
C10A C9 C9 120.4(10) 2 7
C10A C9 C9 120.4(10) . 7
C10A C9 C10A 119(2) 2 .
C10A C9 C10B 106.3(12) 2 .
C10A C9 C10B 38.9(12) . .
C10A C9 C10B 38.9(12) 2 2
C10A C9 C10B 106.3(12) . 2
C10B C9 C9 119.5(12) . 7
C10B C9 C9 119.5(12) 2 7
C10B C9 C10B 121(2) . 2
C9 C10A C11A 116(2) . .
N1 C11A C10A 124.1(19) . .
C9 C10B C11B 116(2) . .
N1 C11B C10B 121(2) . .
C2 O1 Zn1 127.3(7) . .
C2 O2 Zn1 125.7(7) . 3
C2 C1 C3 117.3(14) . .
C2 C1 C5 111.3(9) . 15_544
C2 C1 C5 111.2(9) . .
C2 C1 C6 105.9(13) . .
C3 C1 C5 107.4(10) . .
C4 C1 C2 123.1(16) 15_544 .
C4 C1 C3 113.8(14) 15_544 .
C4 C1 C5 107.5(12) 15_544 15_544
C4 C1 C5 74.2(11) 15_544 .
C4 C1 C6 26.1(10) 15_544 .
C5 C1 C3 71.1(11) 15_544 .
C5 C1 C5 41.9(9) 15_544 .
C6 C1 C3 114.7(15) . .
C6 C1 C5 133.4(13) . 15_544
C6 C1 C5 98.9(13) . .
O1 C2 O2 125.9(7) . .
O1 C2 C1 121.4(13) . .
O2 C2 C1 112.6(13) . .
C1 C3 C5 56.1(9) . 15_544
C4 C3 C1 95.9(19) . .
C4 C3 C5 66.1(15) . 15_544
C1 C4 C3 118.5(18) 15_544 .
C1 C4 C5 60.8(11) 15_544 15_544
C3 C4 C5 63.5(13) . 15_544
C6 C4 C1 96(4) 15_544 15_544
C6 C4 C3 145(4) 15_544 .
C6 C4 C5 150(4) 15_544 15_544
C1 C5 C1 96.5(7) 15_544 .
C1 C5 C3 52.8(10) 15_544 15_544
C1 C5 C3 91.9(9) . 15_544
C1 C5 C4 83.1(10) 15_544 15_544
C1 C5 C4 45.0(11) . 15_544
C3 C5 C4 50.3(10) 15_544 15_544
C5 C5 C1 73.1(17) 15_544 15_544
C5 C5 C1 65.0(17) 15_544 .
C5 C5 C3 118.5(13) 15_544 15_544
C5 C5 C4 101.6(16) 15_544 15_544
C5 C5 C7 65.9(5) 15_544 .
C5 C5 C8 162.0(12) 15_544 .
C7 C5 C1 114.2(13) . 15_544
C7 C5 C1 109.1(11) . .
C7 C5 C3 157.3(17) . 15_544
C7 C5 C4 152.3(18) . 15_544
C7 C5 C8 96.5(12) . .
C8 C5 C1 120.3(18) . 15_544
C8 C5 C1 121.0(18) . .
C8 C5 C3 79.2(14) . 15_544
C8 C5 C4 92.4(15) . 15_544
C4 C6 C1 58(3) 15_544 .
C5 C7 C5 48.1(11) . 15_544

loop_
_geom_bond_atom_site_label_1
_geom_bond_atom_site_label_2
_geom_bond_distance
_geom_bond_site_symmetry_2
Zn1 Zn1 2.8567(16) 3
Zn1 N1 2.023(8) .
Zn1 O1 2.080(7) 2
Zn1 O1 2.080(7) .
Zn1 O2 1.979(6) 3
Zn1 O2 1.979(6) 4
N1 C11A 1.29(2) 2
N1 C11A 1.29(2) .
N1 C11B 1.351(19) .
N1 C11B 1.351(19) 2
C9 C9 1.506(18) 7
C9 C10A 1.39(3) 2
C9 C10A 1.39(3) .
C9 C10B 1.41(3) .
C9 C10B 1.41(3) 2
C10A C11A 1.42(3) .
C10B C11B 1.42(3) .
O1 C2 1.098(15) .
O2 Zn1 1.979(6) 3
O2 C2 1.361(16) .
C1 C2 1.527(9) .
C1 C3 1.52(3) .
C1 C4 1.35(3) 15_544
C1 C5 1.579(17) 15_544
C1 C5 1.67(2) .
C1 C6 1.59(3) .
C3 C4 1.55(3) .
C3 C5 1.80(2) 15_544
C4 C1 1.35(3) 15_544
C4 C5 1.84(3) 15_544
C4 C6 0.70(2) 15_544
C5 C1 1.579(17) 15_544
C5 C3 1.80(2) 15_544
C5 C4 1.84(3) 15_544
C5 C5 1.16(3) 15_544
C5 C7 1.427(13) .
C5 C8 1.48(2) .
C6 C4 0.70(2) 15_544
C7 C5 1.427(13) 15_544
